data_2008413
loop_
_publ_author_name
'Rosu, Cristina'
'Weakley, Timothy J.R.'

_publ_section_title
;
 Hexasodium tetrahydrogen
 bis(triaquanickelo)icosatungstodibismuthate(III)(10 --) 36-hydrate
;
_journal_issue 4
_journal_name_full 'Acta Crystallographica Section C'
_journal_page_first IUC9900034
_journal_paper_doi 10.1107/S0108270199099710
_journal_volume 55
_journal_year 1999
_chemical_formula_iupac 'Na6 H4 [Bi2 Ni2 W20 O70 (H2 O)6], 36H2 O'
_chemical_formula_sum 'Bi2 H88 Na6 Ni2 O112 W20'
_chemical_formula_weight 6230.93
_space_group_IT_number 14
_symmetry_cell_setting monoclinic
_symmetry_space_group_name_Hall '-P 2yn'
_symmetry_space_group_name_H-M 'P 1 21/n 1'
_cell_angle_alpha 90
_cell_angle_beta 94.812(15)
_cell_angle_gamma 90
_cell_formula_units_Z 2
_cell_length_a 12.889(3)
_cell_length_b 25.096(5)
_cell_length_c 16.189(3)
_cell_measurement_reflns_used 25
_cell_measurement_temperature 295
_cell_measurement_theta_max 14.0
_cell_measurement_theta_min 12.0
_cell_volume 5218.1(19)
_computing_cell_refinement 'CAD-4/PC (Enraf-Nonius, 1993)'
_computing_data_collection 'CAD-4/PC (Enraf-Nonius, 1993)'
_computing_data_reduction 'TEXSAN (Molecular Structure Corporation, 1997)'
_computing_publication_material 'TEXSAN (Molecular Structure Corporation, 1997)'
_computing_structure_refinement 'TEXSAN (Molecular Structure Corporation, 1997)'
_computing_structure_solution 'TEXSAN (Molecular Structure Corporation, 1997)'
_diffrn_ambient_temperature 295
_diffrn_measurement_device_type 'Enraf-Nonius CAD-4'
_diffrn_measurement_method \w
_diffrn_radiation_monochromator graphite
_diffrn_radiation_source 'sealed X-ray tube'
_diffrn_radiation_type MoK\a
_diffrn_radiation_wavelength 0.71073
_diffrn_reflns_av_R_equivalents 0.046
_diffrn_reflns_av_sigmaI/netI 0.110
_diffrn_reflns_limit_h_max 15
_diffrn_reflns_limit_h_min 0
_diffrn_reflns_limit_k_max 29
_diffrn_reflns_limit_k_min 0
_diffrn_reflns_limit_l_max 19
_diffrn_reflns_limit_l_min -19
_diffrn_reflns_number 9879
_diffrn_reflns_reduction_process 'Lp corrections applied'
_diffrn_reflns_theta_max 25.0
_diffrn_reflns_theta_min 1.5
_diffrn_standards_decay_% 2.7
_diffrn_standards_interval_time 60
_diffrn_standards_number 3
_exptl_absorpt_coefficient_mu 25.8
_exptl_absorpt_correction_T_max 0.045
_exptl_absorpt_correction_T_min 0.027
_exptl_absorpt_correction_type '\y scan'
_exptl_absorpt_process_details '(North et al., 1968)'
_exptl_crystal_colour green
_exptl_crystal_density_diffrn 3.965
_exptl_crystal_density_meas ?
_exptl_crystal_description prism
_exptl_crystal_F_000 5504.00
_exptl_crystal_size_max 0.32
_exptl_crystal_size_mid 0.12
_exptl_crystal_size_min 0.08
_refine_diff_density_max 2.64
_refine_diff_density_min -2.27
_refine_ls_abs_structure_details 'not applicable'
_refine_ls_extinction_coef 'g = 2.3(2) \\times 10^-8^'
_refine_ls_extinction_method ' I~o~(corr) = I~o~[1 + 2gI~c~] (Stout & Jensen, 1968)'
_refine_ls_goodness_of_fit_all 1.35
_refine_ls_goodness_of_fit_ref 1.50
_refine_ls_hydrogen_treatment undef
_refine_ls_matrix_type full
_refine_ls_number_constraints 10
_refine_ls_number_parameters 550
_refine_ls_number_reflns 6117
_refine_ls_number_restraints 0
_refine_ls_R_factor_all 0.117
_refine_ls_R_factor_gt 0.052
_refine_ls_shift/su_max 0.011
_refine_ls_shift/su_mean 0.001
_refine_ls_structure_factor_coef F
_refine_ls_weighting_details 'w = 1/[\s^2^(Fo) + 0.00011|Fo|^2^]'
_refine_ls_weighting_scheme calc
_refine_ls_wR_factor_all 0.056
_refine_ls_wR_factor_ref 0.050
_reflns_number_gt 6117
_reflns_number_total 9429
_reflns_threshold_expression I>1.5\s(I)
_cod_data_source_file qb0077.cif
_cod_data_source_block qb0077
_cod_depositor_comments
;
The following automatic conversions were performed:

'_exptl_crystal_density_meas' value 'not measured' was changed to '?'
- the value is perceived as not measured.

Automatic conversion script
Id: cif_fix_values 3008 2015-01-20 13:52:24Z robertas 
;
_cod_original_cell_volume 5218.3(15)
_cod_original_sg_symbol_H-M 'P 21/n'
_cod_database_code 2008413

loop_
_symmetry_equiv_pos_as_xyz
'  +x,  +y,  +z'
1/2-x,1/2+y,1/2-z
'  -x,  -y,  -z'
1/2+x,1/2-y,1/2+z

loop_
_atom_site_label
_atom_site_fract_x
_atom_site_fract_y
_atom_site_fract_z
_atom_site_U_iso_or_equiv
_atom_site_adp_type
_atom_site_calc_flag
_atom_site_calc_attached_atom
_atom_site_refinement_flags
_atom_site_occupancy
Bi 0.43246(8) 0.58689(4) 0.41481(6) 0.0177(3) Uani d ? . 1.000
W1 0.62114(9) 0.68804(4) 0.48751(7) 0.0227(3) Uani d ? . 1.000
W2 0.52400(9) 0.72595(4) 0.30391(7) 0.0234(3) Uani d ? . 1.000
W3 0.37302(9) 0.72141(4) 0.46204(7) 0.0242(3) Uani d ? . 1.000
W4 0.18280(9) 0.63916(4) 0.34056(7) 0.0237(3) Uani d ? . 1.000
W5 0.25743(10) 0.52881(4) 0.25100(7) 0.0234(3) Uani d ? . 1.000
W6 0.33211(9) 0.64286(4) 0.18041(7) 0.0238(3) Uani d ? . 1.000
W7 0.62415(9) 0.49388(4) 0.38754(7) 0.0186(3) Uani d ? . 1.000
W8 0.70090(9) 0.60966(4) 0.31224(7) 0.0222(3) Uani d ? . 1.000
W9 0.52888(10) 0.53593(4) 0.20008(7) 0.0240(3) Uani d ? . 1.000
W10 0.65335(9) 0.56862(4) 0.60242(7) 0.0212(3) Uani d ? . 1.000
W11 0.2131 0.6312 0.5624 0.027 Uani d ? P 0.190
Ni 0.2131(2) 0.63120(10) 0.5624(2) 0.0269(8) Uani d ? . 0.810(7)
Na1 -0.0868(9) 0.5095(4) 0.4070(8) 0.041(4) Uani d ? . 1.000
Na2 -0.0764(11) 0.7121(6) 0.2548(10) 0.069(5) Uani d ? . 1.000
Na3 0.606(3) 0.6593(11) 0.786(2) 0.082(12) Uani d ? . 0.333
Na4 0.205(3) 0.8550(13) 0.475(2) 0.086(11) Uiso d ? . 0.333
Na5 0.538(2) 0.9147(10) 0.4444(17) 0.053(7) Uiso d ? . 0.333
O1 0.4822(14) 0.6679(6) 0.4012(10) 0.024(5) Uani d ? . 1.000
O2 0.3313(13) 0.6026(6) 0.3060(11) 0.019(5) Uani d ? . 1.000
O3 0.5489(12) 0.5654(6) 0.3351(10) 0.013(4) Uiso d ? . 1.000
O4 0.7197(16) 0.7099(7) 0.5566(13) 0.037(6) Uani d ? . 1.000
O5 0.6285(14) 0.7371(6) 0.3988(11) 0.026(5) Uani d ? . 1.000
O6 0.5080(14) 0.7300(6) 0.5273(10) 0.021(5) Uani d ? . 1.000
O7 0.6964(13) 0.6394(6) 0.4167(10) 0.022(5) Uani d ? . 1.000
O8 0.4337(13) 0.7620(6) 0.3700(11) 0.023(5) Uani d ? . 1.000
O9 0.4114(15) 0.6993(6) 0.2346(12) 0.029(6) Uani d ? . 1.000
O10 0.2658(14) 0.6993(6) 0.3800(11) 0.024(5) Uani d ? . 1.000
O11 0.2080(15) 0.6663(7) 0.2264(12) 0.031(6) Uani d ? . 1.000
O12 0.3439(15) 0.6653(7) 0.5251(12) 0.032(6) Uani d ? . 1.000
O13 0.2024(14) 0.6071(7) 0.4399(11) 0.028(5) Uani d ? . 1.000
O14 0.1423(13) 0.5697(6) 0.2852(11) 0.023(5) Uani d ? . 1.000
O15 0.6980(13) 0.4962(6) 0.6418(10) 0.021(5) Uani d ? . 1.000
O16 0.2589(13) 0.5748(6) 0.1564(10) 0.018(4) Uiso d ? . 1.000
O17 0.3947(14) 0.5110(6) 0.2241(11) 0.024(5) Uani d ? . 1.000
O18 0.4976(13) 0.4664(7) 0.3985(11) 0.022(5) Uani d ? . 1.000
O19 0.6042(14) 0.4836(6) 0.2640(11) 0.023(5) Uani d ? . 1.000
O20 0.6120(15) 0.6707(7) 0.2749(12) 0.033(6) Uani d ? . 1.000
O21 0.8198(14) 0.6321(7) 0.2862(12) 0.031(6) Uani d ? . 1.000
O22 0.6538(14) 0.5796(6) 0.2076(11) 0.026(5) Uani d ? . 1.000
O23 0.5343(16) 0.5108(7) 0.0998(12) 0.040(6) Uani d ? . 1.000
O24 0.3136(15) 0.6665(7) 0.0825(11) 0.033(6) Uani d ? . 1.000
O25 0.0563(14) 0.6641(6) 0.3382(12) 0.030(6) Uani d ? . 1.000
O26 0.2377(16) 0.6523(7) 0.6800(13) 0.045(7) Uani d ? . 1.000
O27 0.1296(16) 0.6955(7) 0.5349(14) 0.041(7) Uani d ? . 1.000
O28 0.0789(15) 0.5895(7) 0.5835(13) 0.036(6) Uani d ? . 1.000
O29 0.5772(14) 0.6244(6) 0.5394(10) 0.021(5) Uani d ? . 1.000
O30 0.5622(15) 0.7775(7) 0.2458(12) 0.031(6) Uani d ? . 1.000
O31 0.7385(13) 0.5416(7) 0.3529(12) 0.027(5) Uani d ? . 1.000
O32 0.6307(14) 0.5266(6) 0.4840(10) 0.023(5) Uani d ? . 1.000
O33 0.6452(17) 0.5961(7) 0.6981(12) 0.041(7) Uani d ? . 1.000
O34 0.4549(14) 0.6023(6) 0.1742(10) 0.025(5) Uani d ? . 1.000
O35 0.7070(14) 0.4400(6) 0.4087(11) 0.027(5) Uani d ? . 1.000
O36 0.7796(15) 0.5876(7) 0.5799(12) 0.035(6) Uani d ? . 1.000
O37 0.3147(15) 0.7740(7) 0.5050(12) 0.033(6) Uani d ? . 1.000
O38 0.1855(16) 0.4770(7) 0.2063(13) 0.043(7) Uani d ? . 1.000
O39 -0.234(2) 0.7314(9) 0.1720(16) 0.070(8) Uiso d ? . 1.000
O40 0.0990(16) 0.5037(7) 0.4481(12) 0.037(5) Uiso d ? . 1.000
O41 -0.0692(16) 0.6058(7) 0.4577(12) 0.038(5) Uiso d ? . 1.000
O42 0.014(2) 0.6856(10) 0.1418(18) 0.085(9) Uiso d ? . 1.000
O43 -0.149(3) 0.7534(12) 0.372(2) 0.109(11) Uiso d ? . 1.000
O44 0.594(3) 0.7150(12) 0.887(2) 0.114(12) Uiso d ? . 1.000
O45 -0.050(2) 0.5284(11) 0.2667(18) 0.090(9) Uiso d ? . 1.000
O46 0.738(3) 0.7118(12) 0.740(2) 0.106(11) Uiso d ? . 1.000
O47 -0.041(3) 0.6211(14) 0.706(2) 0.132(13) Uiso d ? . 1.000
O48 0.083(3) 0.8300(13) 0.573(2) 0.124(13) Uiso d ? . 1.000
O49 0.435(2) 0.7717(11) 0.0524(19) 0.096(10) Uiso d ? . 1.000
O50 -0.034(4) 0.8093(17) 0.200(3) 0.056(13) Uiso d ? . 0.500
O51 0.634(4) 0.8480(16) 0.454(3) 0.048(12) Uiso d ? . 0.500
O52 0.395(5) 0.872(2) 0.395(4) 0.086(18) Uiso d ? . 0.500
O53 0.121(8) 0.948(4) 0.475(7) 0.22(5) Uiso d ? . 0.500
O54 0.222(5) 1.027(2) 0.500(4) 0.10(2) Uiso d ? . 0.500
O55 0.618(6) 0.591(3) 0.883(4) 0.11(2) Uiso d ? . 0.500
O56 0.278(5) 0.913(2) 0.570(4) 0.10(2) Uiso d ? . 0.500

loop_
_atom_site_aniso_label
_atom_site_aniso_U_11
_atom_site_aniso_U_22
_atom_site_aniso_U_33
_atom_site_aniso_U_12
_atom_site_aniso_U_13
_atom_site_aniso_U_23
Bi 0.0191(6) 0.0174(4) 0.0168(5) -0.0002(4) 0.0016(4) 0.0021(4)
W1 0.0225(7) 0.0192(5) 0.0262(6) -0.0029(5) 0.0003(5) 0.0016(5)
W2 0.0255(7) 0.0185(5) 0.0266(6) -0.0002(5) 0.0044(5) 0.0067(5)
W3 0.0249(7) 0.0181(5) 0.0303(7) 0.0008(5) 0.0060(5) -0.0004(5)
W4 0.0210(7) 0.0257(6) 0.0241(6) 0.0027(5) 0.0006(5) 0.0049(5)
W5 0.0263(7) 0.0211(5) 0.0219(6) -0.0025(5) -0.0028(5) 0.0018(5)
W6 0.0266(7) 0.0241(6) 0.0208(6) 0.0024(5) 0.0019(5) 0.0059(5)
W7 0.0197(6) 0.0170(5) 0.0192(6) 0.0002(5) 0.0028(5) 0.0022(5)
W8 0.0209(6) 0.0200(5) 0.0265(6) -0.0004(5) 0.0057(5) 0.0046(5)
W9 0.0284(7) 0.0256(6) 0.0183(6) 0.0030(5) 0.0035(5) -0.0002(5)
W10 0.0216(6) 0.0191(5) 0.0223(6) -0.0027(5) -0.0014(5) 0.0011(5)
W11 0.0229 0.0287 0.0302 0.0032 0.0087 0.0021
Ni 0.0229(17) 0.0287(15) 0.0302(17) 0.0032(11) 0.0087(12) 0.0021(12)
Na1 0.032(7) 0.039(6) 0.050(8) 0.008(6) -0.005(6) -0.001(6)
Na2 0.050(10) 0.089(11) 0.071(11) 0.013(9) 0.018(8) 0.043(9)
Na3 0.11(3) 0.046(16) 0.08(3) -0.003(18) 0.00(2) -0.006(17)
O1 0.038(12) 0.013(8) 0.018(10) -0.013(8) -0.011(9) -0.006(8)
O2 0.020(11) 0.008(8) 0.029(11) -0.004(7) 0.003(9) 0.012(7)
O4 0.035(13) 0.025(10) 0.052(14) 0.002(9) 0.007(11) -0.001(10)
O5 0.028(12) 0.014(9) 0.035(12) -0.004(8) 0.000(10) -0.002(8)
O6 0.031(11) 0.017(8) 0.015(9) -0.010(8) 0.003(9) -0.004(8)
O7 0.014(10) 0.035(10) 0.015(10) 0.004(8) 0.001(8) 0.006(8)
O8 0.014(11) 0.026(9) 0.031(11) 0.005(8) 0.005(9) 0.009(8)
O9 0.031(12) 0.017(9) 0.037(12) 0.005(8) -0.003(10) 0.001(9)
O10 0.021(11) 0.022(9) 0.026(11) 0.016(8) -0.011(9) -0.006(8)
O11 0.029(12) 0.026(10) 0.036(12) 0.010(9) -0.007(10) -0.004(9)
O12 0.030(12) 0.025(10) 0.036(12) -0.003(9) -0.020(10) 0.004(9)
O13 0.026(12) 0.031(10) 0.027(11) -0.009(9) -0.005(9) -0.001(9)
O14 0.016(10) 0.024(9) 0.031(11) 0.012(8) 0.007(9) 0.007(8)
O15 0.025(11) 0.014(8) 0.024(10) 0.010(8) 0.005(9) 0.004(8)
O17 0.028(11) 0.020(9) 0.023(10) -0.008(8) -0.007(9) 0.002(8)
O18 0.007(9) 0.034(10) 0.025(10) -0.005(8) 0.001(8) 0.005(9)
O19 0.024(11) 0.021(9) 0.026(11) 0.009(8) 0.012(9) 0.015(8)
O20 0.027(12) 0.033(10) 0.039(12) 0.010(9) 0.003(10) -0.011(10)
O21 0.019(11) 0.029(10) 0.048(13) -0.002(9) 0.013(10) 0.020(10)
O22 0.026(11) 0.026(10) 0.026(11) 0.000(9) -0.002(9) 0.005(9)
O23 0.037(13) 0.045(12) 0.042(13) 0.003(10) 0.016(11) 0.017(11)
O24 0.036(13) 0.034(10) 0.027(11) 0.027(10) 0.000(10) 0.004(9)
O25 0.021(11) 0.022(9) 0.049(13) -0.004(8) 0.010(10) 0.001(9)
O26 0.037(14) 0.043(12) 0.056(15) 0.014(10) 0.003(12) -0.029(11)
O27 0.036(13) 0.029(10) 0.064(15) 0.008(10) 0.030(12) 0.011(11)
O28 0.024(12) 0.035(10) 0.048(13) -0.021(10) 0.000(10) -0.005(10)
O29 0.026(11) 0.022(9) 0.015(10) -0.005(8) 0.000(8) 0.010(8)
O30 0.037(13) 0.025(10) 0.034(12) 0.006(9) 0.012(10) 0.013(9)
O31 0.014(10) 0.026(9) 0.041(12) 0.004(8) 0.009(9) 0.004(9)
O32 0.026(11) 0.026(9) 0.017(10) 0.003(8) 0.001(9) 0.012(8)
O33 0.053(15) 0.033(11) 0.036(13) -0.005(10) 0.001(11) 0.012(10)
O34 0.029(12) 0.026(10) 0.018(10) 0.003(9) -0.005(9) 0.009(8)
O35 0.018(11) 0.023(9) 0.036(12) 0.002(8) -0.008(9) 0.016(9)
O36 0.037(13) 0.018(9) 0.047(13) -0.008(9) -0.011(11) 0.012(9)
O37 0.031(13) 0.033(10) 0.034(12) 0.001(10) -0.009(10) -0.009(10)
O38 0.037(14) 0.037(11) 0.051(14) 0.004(10) -0.017(11) 0.000(11)

loop_
_atom_type_symbol
_atom_type_scat_dispersion_real
_atom_type_scat_dispersion_imag
_atom_type_scat_source
Bi -4.861 10.559
;International Tables for Crystallography
(1992, Vol. C, Tables 4.2.6.8 and 6.1.1.1)
;
H 0.000 0.000
;International Tables for Crystallography
(1992, Vol. C, Table 6.1.1.2)
;
Na 0.030 0.025
;International Tables for Crystallography
(1992, Vol. C, Tables 4.2.6.8 and 6.1.1.1)
;
Ni 0.285 1.113
;International Tables for Crystallography
(1992, Vol. C, Tables 4.2.6.8 and 6.1.1.1)
;
O 0.008 0.006
;International Tables for Crystallography
(1992, Vol. C, Tables 4.2.6.8 and 6.1.1.1)
;
W -1.421 6.872
;International Tables for Crystallography
(1992, Vol. C, Tables 4.2.6.8 and 6.1.1.1)
;

loop_
_geom_angle_atom_site_label_1
_geom_angle_atom_site_label_2
_geom_angle_atom_site_label_3
_geom_angle_site_symmetry_1
_geom_angle_site_symmetry_3
_geom_angle
_geom_angle_publ_flag
O1 Bi O2 . . 84.7(6) yes
O1 Bi O3 . . 86.9(6) yes
O2 Bi O3 . . 87.7(6) yes
O1 W1 O4 . . 173.4(7) yes
O1 W1 O5 . . 76.3(7) yes
O1 W1 O6 . . 75.3(7) yes
O1 W1 O7 . . 84.5(7) yes
O1 W1 O29 . . 80.5(7) yes
O4 W1 O5 . . 101.8(8) yes
O4 W1 O6 . . 98.4(8) yes
O4 W1 O7 . . 101.7(8) yes
O4 W1 O29 . . 102.2(8) yes
O5 W1 O6 . . 89.2(7) yes
O5 W1 O7 . . 84.5(7) yes
O5 W1 O29 . . 155.3(7) yes
O6 W1 O7 . . 159.8(7) yes
O6 W1 O29 . . 92.8(7) yes
O7 W1 O29 . . 85.3(7) yes
O1 W2 O5 . . 74.6(6) yes
O1 W2 O8 . . 73.5(7) yes
O1 W2 O9 . . 88.2(7) yes
O1 W2 O20 . . 83.2(7) yes
O1 W2 O30 . . 169.2(7) yes
O5 W2 O8 . . 84.5(8) yes
O5 W2 O9 . . 162.8(7) yes
O5 W2 O20 . . 85.0(8) yes
O5 W2 O30 . . 96.5(8) yes
O8 W2 O9 . . 91.5(8) yes
O8 W2 O20 . . 156.2(8) yes
O8 W2 O30 . . 99.9(8) yes
O9 W2 O20 . . 92.3(8) yes
O9 W2 O30 . . 100.7(9) yes
O20 W2 O30 . . 102.4(8) yes
O1 W3 O6 . . 75.0(6) yes
O1 W3 O8 . . 71.4(6) yes
O1 W3 O10 . . 88.0(6) yes
O1 W3 O12 . . 87.1(7) yes
O1 W3 O37 . . 165.0(8) yes
O6 W3 O8 . . 87.7(7) yes
O6 W3 O10 . . 163.0(7) yes
O6 W3 O12 . . 89.9(7) yes
O6 W3 O37 . . 95.6(8) yes
O8 W3 O10 . . 86.3(7) yes
O8 W3 O12 . . 158.2(8) yes
O8 W3 O37 . . 97.0(8) yes
O10 W3 O12 . . 89.7(8) yes
O10 W3 O37 . . 101.0(8) yes
O12 W3 O37 . . 104.8(9) yes
O2 W4 O10 . . 86.6(6) yes
O2 W4 O11 . . 72.7(6) yes
O2 W4 O13 . . 88.9(7) yes
O2 W4 O14 . . 74.2(6) yes
O2 W4 O25 . . 163.8(8) yes
O10 W4 O11 . . 84.9(7) yes
O10 W4 O13 . . 91.2(7) yes
O10 W4 O14 . . 160.7(7) yes
O10 W4 O25 . . 102.6(7) yes
O11 W4 O13 . . 161.4(8) yes
O11 W4 O14 . . 86.6(7) yes
O11 W4 O25 . . 94.6(8) yes
O13 W4 O14 . . 91.3(7) yes
O13 W4 O25 . . 104.0(9) yes
O14 W4 O25 . . 95.4(7) yes
O2 W5 O14 . . 75.9(7) yes
O2 W5 O15 . 3_666 79.8(6) yes
O2 W5 O16 . . 77.7(6) yes
O2 W5 O17 . . 85.0(6) yes
O2 W5 O38 . . 172.3(8) yes
O14 W5 O15 . 3_666 95.5(7) yes
O14 W5 O16 . . 88.2(7) yes
O14 W5 O17 . . 160.4(7) yes
O14 W5 O38 . . 97.0(9) yes
O15 W5 O16 3_666 . 155.6(7) yes
O15 W5 O17 3_666 . 85.1(7) yes
O15 W5 O38 3_666 . 104.3(8) yes
O16 W5 O17 . . 83.6(7) yes
O16 W5 O38 . . 99.2(8) yes
O17 W5 O38 . . 101.8(9) yes
O2 W6 O9 . . 87.8(7) yes
O2 W6 O11 . . 73.9(7) yes
O2 W6 O16 . . 75.7(6) yes
O2 W6 O24 . . 169.9(8) yes
O2 W6 O34 . . 82.8(6) yes
O9 W6 O11 . . 91.5(8) yes
O9 W6 O16 . . 163.3(7) yes
O9 W6 O24 . . 101.4(8) yes
O9 W6 O34 . . 90.4(7) yes
O11 W6 O16 . . 86.6(7) yes
O11 W6 O24 . . 101.5(8) yes
O11 W6 O34 . . 156.5(7) yes
O16 W6 O24 . . 95.2(8) yes
O16 W6 O34 . . 85.0(7) yes
O24 W6 O34 . . 101.1(8) yes
O3 W7 O18 . . 88.6(7) yes
O3 W7 O19 . . 72.7(6) yes
O3 W7 O31 . . 73.4(6) yes
O3 W7 O32 . . 87.0(7) yes
O3 W7 O35 . . 164.5(7) yes
O18 W7 O19 . . 90.5(7) yes
O18 W7 O31 . . 161.6(7) yes
O18 W7 O32 . . 93.9(8) yes
O18 W7 O35 . . 103.3(8) yes
O19 W7 O31 . . 80.5(7) yes
O19 W7 O32 . . 159.1(7) yes
O19 W7 O35 . . 97.0(8) yes
O31 W7 O32 . . 89.3(8) yes
O31 W7 O35 . . 93.8(8) yes
O32 W7 O35 . . 101.8(8) yes
O3 W8 O7 . . 87.5(6) yes
O3 W8 O20 . . 86.8(7) yes
O3 W8 O21 . . 169.5(7) yes
O3 W8 O22 . . 75.0(7) yes
O3 W8 O31 . . 72.8(6) yes
O7 W8 O20 . . 84.6(7) yes
O7 W8 O21 . . 100.9(9) yes
O7 W8 O22 . . 159.7(8) yes
O7 W8 O31 . . 94.2(8) yes
O20 W8 O21 . . 100.2(8) yes
O20 W8 O22 . . 84.4(7) yes
O20 W8 O31 . . 159.6(8) yes
O21 W8 O22 . . 97.8(9) yes
O21 W8 O31 . . 100.0(8) yes
O22 W8 O31 . . 90.3(7) yes
O3 W9 O17 . . 86.7(6) yes
O3 W9 O19 . . 72.0(6) yes
O3 W9 O22 . . 74.5(7) yes
O3 W9 O23 . . 171.0(8) yes
O3 W9 O34 . . 86.8(6) yes
O17 W9 O19 . . 95.4(7) yes
O17 W9 O22 . . 158.7(7) yes
O17 W9 O23 . . 100.3(8) yes
O17 W9 O34 . . 83.6(7) yes
O19 W9 O22 . . 88.4(7) yes
O19 W9 O23 . . 101.5(8) yes
O19 W9 O34 . . 158.8(7) yes
O22 W9 O23 . . 99.5(8) yes
O22 W9 O34 . . 85.4(7) yes
O23 W9 O34 . . 99.5(8) yes
O15 W10 O18 . 3_666 82.2(7) yes
O15 W10 O29 . . 160.3(7) yes
O15 W10 O32 . . 81.7(6) yes
O15 W10 O33 . . 96.7(8) yes
O15 W10 O36 . . 93.8(7) yes
O18 W10 O29 3_666 . 82.7(7) yes
O18 W10 O32 3_666 . 74.9(7) yes
O18 W10 O33 3_666 . 92.7(8) yes
O18 W10 O36 3_666 . 165.2(8) yes
O29 W10 O32 . . 82.1(6) yes
O29 W10 O33 . . 96.8(8) yes
O29 W10 O36 . . 97.5(7) yes
O32 W10 O33 . . 167.7(8) yes
O32 W10 O36 . . 90.4(8) yes
O33 W10 O36 . . 101.9(9) yes
O12 W11 O13 . . 80.1(7) yes
O12 W11 O26 . . 95.9(8) yes
O12 W11 O27 . . 92.2(7) yes
O12 W11 O28 . . 171.0(8) yes
O12 W11 O35 . 3_666 91.2(7) yes
O13 W11 O26 . . 174.4(8) yes
O13 W11 O27 . . 91.8(8) yes
O13 W11 O28 . . 91.2(7) yes
O13 W11 O35 . 3_666 87.5(7) yes
O26 W11 O27 . . 92.3(9) yes
O26 W11 O28 . . 92.6(8) yes
O26 W11 O35 . 3_666 88.7(8) yes
O27 W11 O28 . . 90.2(8) yes
O27 W11 O35 . 3_666 176.3(7) yes
O28 W11 O35 . 3_666 86.2(7) yes
O12 Ni O13 . . 80.1(7) yes
O12 Ni O26 . . 95.9(8) yes
O12 Ni O27 . . 92.2(7) yes
O12 Ni O28 . . 171.0(8) yes
O12 Ni O35 . 3_666 91.2(7) yes
O13 Ni O26 . . 174.4(8) yes
O13 Ni O27 . . 91.8(8) yes
O13 Ni O28 . . 91.2(7) yes
O13 Ni O35 . 3_666 87.5(7) yes
O26 Ni O27 . . 92.3(9) yes
O26 Ni O28 . . 92.6(8) yes
O26 Ni O35 . 3_666 88.7(8) yes
O27 Ni O28 . . 90.2(8) yes
O27 Ni O35 . 3_666 176.3(8) yes
O28 Ni O35 . 3_666 86.2(7) yes
O28 Na1 O31 3_566 1_455 112.1(8) yes
O28 Na1 O40 3_566 . 83.6(7) yes
O28 Na1 O40 3_566 3_566 78.9(7) yes
O28 Na1 O41 3_566 . 157.1(9) yes
O28 Na1 O45 3_566 . 104.1(9) yes
O31 Na1 O40 1_455 . 163.4(8) yes
O31 Na1 O40 1_455 3_566 105.1(8) yes
O31 Na1 O41 1_455 . 81.9(7) yes
O31 Na1 O45 1_455 . 81.2(9) yes
O40 Na1 O40 . 3_566 82.4(8) yes
O40 Na1 O41 . . 84.9(7) yes
O40 Na1 O45 . . 90.2(9) yes
O40 Na1 O41 3_566 . 80.0(7) yes
O40 Na1 O45 3_566 . 171.7(10) yes
O41 Na1 O45 . . 95.6(9) yes
O21 Na2 O25 1_455 . 81.4(7) yes
O21 Na2 O39 1_455 . 80.3(9) yes
O21 Na2 O42 1_455 . 103.9(10) yes
O21 Na2 O43 1_455 . 86.4(10) yes
O21 Na2 O50 1_455 . 159.2(13) yes
O25 Na2 O39 . . 161.0(10) yes
O25 Na2 O42 . . 85.4(10) yes
O25 Na2 O43 . . 94.4(11) yes
O25 Na2 O50 . . 119.1(13) yes
O39 Na2 O42 . . 94.2(11) yes
O39 Na2 O43 . . 89.3(11) yes
O39 Na2 O50 . . 79.5(12) yes
O42 Na2 O43 . . 169.5(12) yes
O42 Na2 O50 . . 82.6(12) yes
O43 Na2 O50 . . 88.4(13) yes
O33 Na3 O44 . . 168(2) yes
O33 Na3 O46 . . 89.1(16) yes
O33 Na3 O50 . 4_565 94.0(17) yes
O33 Na3 O55 . . 84.1(19) yes
O44 Na3 O46 . . 88.4(16) yes
O44 Na3 O50 . 4_565 97.7(19) yes
O44 Na3 O55 . . 88(2) yes
O46 Na3 O50 . 4_565 99.7(18) yes
O46 Na3 O55 . . 129(3) yes
O50 Na3 O55 4_565 . 132(3) yes
O37 Na4 O44 . 4_464 80.4(12) yes
O37 Na4 O48 . . 92.8(15) yes
O37 Na4 O53 . . 165(3) yes
O37 Na4 O55 . 4_464 150(3) yes
O37 Na4 O56 . . 101(2) yes
O44 Na4 O48 4_464 . 80.2(15) yes
O44 Na4 O53 4_464 . 114(3) yes
O44 Na4 O55 4_464 4_464 80(2) yes
O44 Na4 O56 4_464 . 169(2) yes
O48 Na4 O53 . . 87(3) yes
O48 Na4 O55 . 4_464 106(2) yes
O48 Na4 O56 . . 89(2) yes
O53 Na4 O55 . 4_464 43(3) yes
O53 Na4 O56 . . 65(3) yes
O55 Na4 O56 4_464 . 102(3) yes
O51 Na5 O52 . . 96(2) yes
Bi O1 W1 . . 112.4(7) yes
Bi O1 W2 . . 141.0(8) yes
Bi O1 W3 . . 108.7(8) yes
W1 O1 W2 . . 93.7(6) yes
W1 O1 W3 . . 95.1(6) yes
W2 O1 W3 . . 96.7(6) yes
Bi O2 W4 . . 110.2(7) yes
Bi O2 W5 . . 112.7(6) yes
Bi O2 W6 . . 140.5(8) yes
W4 O2 W5 . . 95.4(6) yes
W4 O2 W6 . . 96.3(6) yes
W5 O2 W6 . . 92.6(6) yes
Bi O3 W7 . . 106.6(7) yes
Bi O3 W8 . . 128.8(7) yes
Bi O3 W9 . . 128.9(8) yes
W7 O3 W8 . . 95.9(6) yes
W7 O3 W9 . . 96.7(6) yes
W8 O3 W9 . . 91.8(6) yes
W1 O5 W2 . . 115.0(8) yes
W1 O6 W3 . . 114.5(8) yes
W1 O7 W8 . . 146.0(9) yes
W2 O8 W3 . . 118.4(8) yes
W2 O9 W6 . . 153.0(10) yes
W3 O10 W4 . . 143.5(9) yes
W4 O11 W6 . . 117.1(9) yes
W3 O12 W11 . . 136.0(10) yes
W4 O13 W11 . . 136.1(9) yes
W4 O14 W5 . . 114.4(9) yes
W5 O15 W10 3_666 . 130.9(9) yes
W5 O16 W6 . . 113.5(8) yes
W5 O17 W9 . . 147.4(9) yes
W7 O18 W10 . 3_666 173.7(10) yes
W7 O19 W9 . . 118.2(8) yes
W2 O20 W8 . . 147.5(11) yes
W8 O21 Na2 . 1_655 145.1(10) yes
W8 O22 W9 . . 118.6(9) yes
W4 O25 Na2 . . 144.1(11) yes
W11 O28 Na1 . 3_566 118.9(9) yes
W1 O29 W10 . . 132.5(10) yes
W7 O31 W8 . . 117.7(9) yes
W7 O31 Na1 . 1_655 111.8(8) yes
W8 O31 Na1 . 1_655 128.2(9) yes
W7 O32 W10 . . 174.9(10) yes
W10 O33 Na3 . . 154.9(14) yes
W6 O34 W9 . . 147.8(10) yes
W7 O35 W11 . 3_666 171.5(10) yes
W3 O37 Na4 . . 144.5(13) yes
Na1 O40 Na1 . 3_566 97.6(8) yes
Na3 O44 Na4 . 4_565 84.8(15) yes
Na2 O50 Na3 . 4_464 106.6(19) yes
Na3 O55 Na4 . 4_565 90.(3) yes

loop_
_geom_bond_atom_site_label_1
_geom_bond_atom_site_label_2
_geom_bond_site_symmetry_1
_geom_bond_site_symmetry_2
_geom_bond_distance
_geom_bond_publ_flag
Bi O1 . . 2.148(15) yes
Bi O2 . . 2.138(17) yes
Bi O3 . . 2.129(16) yes
W1 O1 . . 2.235(16) yes
W1 O4 . . 1.71(2) yes
W1 O5 . . 1.900(17) yes
W1 O6 . . 1.952(17) yes
W1 O7 . . 1.982(16) yes
W1 O29 . . 1.913(15) yes
W2 O1 . . 2.245(16) yes
W2 O5 . . 1.976(18) yes
W2 O8 . . 1.878(17) yes
W2 O9 . . 1.882(18) yes
W2 O20 . . 1.876(17) yes
W2 O30 . . 1.697(17) yes
W3 O1 . . 2.233(18) yes
W3 O6 . . 1.970(17) yes
W3 O8 . . 2.016(17) yes
W3 O10 . . 1.917(17) yes
W3 O12 . . 1.797(18) yes
W3 O37 . . 1.696(18) yes
W4 O2 . . 2.237(17) yes
W4 O10 . . 1.928(17) yes
W4 O11 . . 2.022(19) yes
W4 O13 . . 1.798(18) yes
W4 O14 . . 2.009(17) yes
W4 O25 . . 1.743(18) yes
W5 O2 . . 2.233(15) yes
W5 O14 . . 1.924(16) yes
W5 O15 . 3_666 1.889(16) yes
W5 O16 . . 1.920(15) yes
W5 O17 . . 1.910(18) yes
W5 O38 . . 1.722(19) yes
W6 O2 . . 2.271(16) yes
W6 O9 . . 1.916(17) yes
W6 O11 . . 1.913(19) yes
W6 O16 . . 1.975(15) yes
W6 O24 . . 1.691(18) yes
W6 O34 . . 1.892(18) yes
W7 O3 . . 2.178(15) yes
W7 O18 . . 1.793(16) yes
W7 O19 . . 2.012(18) yes
W7 O31 . . 2.015(17) yes
W7 O32 . . 1.760(17) yes
W7 O35 . . 1.740(16) yes
W8 O3 . . 2.309(15) yes
W8 O7 . . 1.854(17) yes
W8 O20 . . 1.977(18) yes
W8 O21 . . 1.717(17) yes
W8 O22 . . 1.906(18) yes
W8 O31 . . 1.879(16) yes
W9 O3 . . 2.302(15) yes
W9 O17 . . 1.910(18) yes
W9 O19 . . 1.888(16) yes
W9 O22 . . 1.943(17) yes
W9 O23 . . 1.75(2) yes
W9 O34 . . 1.946(16) yes
W10 O15 . . 1.994(15) yes
W10 O18 . 3_666 2.135(16) yes
W10 O29 . . 1.948(16) yes
W10 O32 . . 2.186(17) yes
W10 O33 . . 1.71(2) yes
W10 O36 . . 1.763(19) yes
W11 O12 . . 2.027(19) yes
W11 O13 . . 2.067(18) yes
W11 O26 . . 1.98(2) yes
W11 O27 . . 1.970(18) yes
W11 O28 . . 2.074(18) yes
W11 O35 . 3_666 2.096(16) yes
Ni O12 . . 2.03(2) yes
Ni O13 . . 2.067(18) yes
Ni O26 . . 1.98(2) yes
Ni O27 . . 1.970(18) yes
Ni O28 . . 2.074(18) yes
Ni O35 . 3_666 2.096(16) yes
Na1 O28 . 3_566 2.49(2) yes
Na1 O31 . 1_455 2.48(2) yes
Na1 O40 . . 2.44(2) yes
Na1 O40 . 3_566 2.39(2) yes
Na1 O41 . . 2.56(2) yes
Na1 O45 . . 2.41(3) yes
Na2 O21 . 1_455 2.49(2) yes
Na2 O25 . . 2.41(2) yes
Na2 O39 . . 2.39(3) yes
Na2 O42 . . 2.35(3) yes
Na2 O43 . . 2.42(4) yes
Na2 O50 . . 2.67(5) yes
Na3 O33 . . 2.22(4) yes
Na3 O44 . . 2.16(5) yes
Na3 O46 . . 2.33(5) yes
Na3 O50 . 4_565 2.31(6) yes
Na3 O55 . . 2.33(7) yes
Na4 O37 . . 2.50(4) yes
Na4 O44 . 4_464 2.61(5) yes
Na4 O48 . . 2.41(5) yes
Na4 O53 . . 2.56(11) yes
Na4 O55 . 4_464 2.24(8) yes
Na4 O56 . . 2.26(7) yes
Na5 O51 . . 2.09(5) yes
Na5 O52 . . 2.22(6) yes

loop_
_geom_contact_atom_site_label_1
_geom_contact_atom_site_label_2
_geom_contact_distance
_geom_contact_site_symmetry_2
_geom_contact_publ_flag
O4 O49 2.82(4) 4_565 no
O4 O46 2.96(4) . no
O4 O24 3.34(2) 4_565 no
O5 O51 2.92(4) . no
O5 O43 2.97(4) 1_655 no
O6 O42 2.81(3) 4_565 no
O6 O50 3.06(5) 4_565 no
O7 O41 3.15(3) 1_655 no
O7 O43 3.60(4) 1_655 no
O8 O52 2.84(6) . no
O8 O46 3.22(4) 4_464 no
O8 O51 3.55(5) . no
O9 O46 3.16(4) 4_464 no
O9 O49 3.50(4) . no
O10 O44 3.09(4) 4_464 no
O10 O46 3.18(4) 4_464 no
O11 O42 2.79(3) . no
O11 O46 3.09(4) 4_464 no
O12 O50 3.19(5) 4_565 no
O13 O40 2.93(2) . no
O13 O41 3.54(3) . no
O14 O45 2.68(3) . no
O14 O40 3.20(3) . no
O15 O40 3.10(3) 3_666 no
O16 O54 2.83(6) 2_545 no
O17 O55 3.08(7) 3_666 no
O17 O53 3.58(11) 2_545 no
O20 O39 3.10(3) 1_655 no
O20 O48 3.26(4) 4_564 no
O21 O41 3.09(3) 1_655 no
O21 O45 3.13(3) 1_655 no
O21 O39 3.14(3) 1_655 no
O21 O25 3.20(3) 1_655 no
O21 O43 3.36(4) 1_655 no
O22 O56 2.86(6) 4_564 no
O22 O48 3.23(4) 4_564 no
O23 O53 2.61(11) 4_564 no
O23 O53 2.75(11) 2_545 no
O23 O54 3.17(6) 4_564 no
O23 O55 3.24(7) 3_666 no
O23 O23 3.32(4) 3_665 no
O23 O54 3.58(7) 2_545 no
O24 O51 3.00(5) 4_464 no
O24 O49 3.13(3) . no
O24 O48 3.49(4) 4_564 no
O25 O41 3.01(3) . no
O25 O44 3.16(4) 4_464 no
O25 O42 3.23(4) . no
O25 O43 3.54(4) . no
O26 O39 2.95(3) 4_565 no
O26 O50 3.09(5) 4_565 no
O26 O30 3.12(3) 4_465 no
O27 O49 2.68(4) 4_465 no
O27 O39 3.28(3) 4_565 no
O27 O44 3.29(4) 4_464 no
O27 O48 3.49(4) . no
O27 O41 3.56(3) . no
O28 O41 2.70(3) . no
O28 O47 2.73(4) . no
O28 O40 3.10(3) . no
O28 O40 3.29(3) 3_566 no
O29 O50 3.50(5) 4_565 no
O30 O47 2.91(4) 4_564 no
O30 O39 3.19(3) 1_655 no
O30 O49 3.41(4) . no
O31 O45 3.18(3) 1_655 no
O31 O41 3.30(3) 1_655 no
O33 O55 3.05(7) . no
O33 O46 3.19(4) . no
O33 O50 3.31(5) 4_565 no
O34 O48 2.96(4) 4_564 no
O35 O40 3.56(3) 3_666 no
O36 O40 2.83(3) 3_666 no
O36 O41 2.93(3) 1_655 no
O36 O47 3.08(4) 1_655 no
O37 O39 2.83(3) 4_565 no
O37 O52 3.26(6) . no
O37 O44 3.30(4) 4_464 no
O37 O42 3.40(3) 4_565 no
O37 O48 3.56(4) . no
O38 O52 3.22(6) 2_545 no
O38 O55 3.46(7) 3_666 no
O38 O47 3.46(4) 3_566 no
O38 O45 3.51(4) . no
O39 O48 3.14(4) 4_464 no
O39 O50 3.24(5) . no
O39 O43 3.38(4) . no
O39 O42 3.47(4) . no
O40 O40 3.18(4) 3_566 no
O40 O41 3.18(3) 3_566 no
O40 O41 3.37(3) . no
O40 O45 3.43(4) . no
O41 O49 3.43(3) 4_465 no
O42 O50 3.32(5) . no
O43 O49 3.09(5) 4_465 no
O43 O44 3.22(5) 4_464 no
O43 O50 3.55(6) . no
O44 O46 3.13(5) . no
O44 O55 3.14(7) . no
O44 O48 3.23(5) 4_565 no
O44 O50 3.37(6) 4_565 no
O46 O50 3.55(6) 4_565 no
O47 O52 3.23(7) 4_465 no
O48 O49 3.19(4) 4_465 no
O48 O56 3.26(7) . no
O48 O53 3.41(11) . no
O51 O52 3.21(7) . no
O52 O56 3.47(8) . no
O54 O56 3.15(8) . no
O55 O56 3.51(9) 4_565 no
Bi W7 3.4542(15) . no
Bi W3 3.5590(14) . no
Bi W4 3.5878(16) . no
W1 W2 3.2685(16) . no
W1 W3 3.2982(18) . no
W1 W10 3.5334(15) . no
W2 W3 3.3450(16) . no
W3 Ni 3.5464(11) . no
W4 W5 3.3064(16) . no
W4 W6 3.3574(16) . no
W4 Ni 3.5859(11) . no
W5 W6 3.2574(15) . no
W5 W10 3.5319(15) 3_666 no
W7 W8 3.3332(14) . no
W7 W9 3.3477(16) . no
W8 W9 3.3107(17) . no
